data_1514430
loop_
_publ_author_name
'Yan, Yong'
'Suyetin, Mikhail'
'Bichoutskaia, Elena'
'Blake, Alexander J.'
'Allan, David R.'
'Barnett, Sarah A.'
'Schr\"oder, Martin'

_publ_section_title
;
 Modulating the packing of [Cu24(isophthalate)24] cuboctahedra in a
 triazole-containing metal--organic polyhedral framework
;
_journal_issue 4
_journal_name_full 'Chemical Science'
_journal_page_first 1731
_journal_paper_doi 10.1039/c3sc21769h
_journal_volume 4
_journal_year 2013
_chemical_formula_moiety 'Cu3 C36 H21 N9 O15, 10(C3 H7 N O), 10(H2 O)'
_chemical_formula_sum 'C66 H111 Cu3 N19 O35'
_chemical_formula_weight 1921.36
_chemical_name_systematic
;
?
;
_space_group_IT_number 87
_symmetry_cell_setting tetragonal
_symmetry_space_group_name_Hall '-I 4'
_symmetry_space_group_name_H-M 'I 4/m'
_atom_sites_solution_hydrogens geom
_atom_sites_solution_primary direct
_atom_sites_solution_secondary difmap
_audit_creation_method 'enCIFer editing of SHELXL97 CIF output'
_cell_angle_alpha 90.00
_cell_angle_beta 90.00
_cell_angle_gamma 90.00
_cell_formula_units_Z 16
_cell_length_a 30.926(5)
_cell_length_b 30.926(5)
_cell_length_c 45.103(7)
_cell_measurement_reflns_used 56775
_cell_measurement_temperature 123(2)
_cell_measurement_theta_max 31.7
_cell_measurement_theta_min 0.9
_cell_volume 43137(12)
_computing_cell_refinement 'CrystalClear-SM Expert 2.0 r5 (Rigaku, 2010)'
_computing_data_collection 'CrystalClear-SM Expert 2.0 r5 (Rigaku, 2010)'
_computing_data_reduction 'CrystalClear-SM Expert 2.0 r5 (Rigaku, 2010)'
_computing_publication_material 'enCIFer (Allen et al., 2004); PLATON (Spek, 2009)'
_computing_structure_refinement 'SHELXL97 (Sheldrick, 2008)'
_computing_structure_solution 'SHELXS97 (Sheldrick, 2008)'
_diffrn_ambient_temperature 123(2)
_diffrn_detector_area_resol_mean 28.5714
_diffrn_measured_fraction_theta_full 0.995
_diffrn_measured_fraction_theta_max 0.995
_diffrn_measurement_device_type 'Rigaku Saturn724+ (2x2 bin mode)'
_diffrn_measurement_method \w-scans
_diffrn_radiation_monochromator 'silicon double crystal'
_diffrn_radiation_source 'Diamond Beamline I19'
_diffrn_radiation_type Synchrotron
_diffrn_radiation_wavelength 0.6889
_diffrn_reflns_av_R_equivalents 0.049
_diffrn_reflns_av_sigmaI/netI 0.064
_diffrn_reflns_limit_h_max 27
_diffrn_reflns_limit_h_min -36
_diffrn_reflns_limit_k_max 36
_diffrn_reflns_limit_k_min -19
_diffrn_reflns_limit_l_max 52
_diffrn_reflns_limit_l_min -46
_diffrn_reflns_number 53063
_diffrn_reflns_theta_full 24.00
_diffrn_reflns_theta_max 24.00
_diffrn_reflns_theta_min 0.88
_diffrn_standards_decay_% 0
_diffrn_standards_number 0
_exptl_absorpt_coefficient_mu 0.663
_exptl_absorpt_correction_T_max 1.000
_exptl_absorpt_correction_T_min 0.827
_exptl_absorpt_correction_type multi-scan
_exptl_absorpt_process_details 'Bruker SADABS'
_exptl_crystal_colour blue
_exptl_crystal_density_diffrn 1.183
_exptl_crystal_description 'truncated octahedron'
_exptl_crystal_F_000 16112
_exptl_crystal_size_max 0.10
_exptl_crystal_size_mid 0.10
_exptl_crystal_size_min 0.10
_platon_squeeze_details
;
Approximately 74% of the unit cell volume comprises a large region of
disordered solvent which could not be modelled as discrete atomic sites.
We employed PLATON SQUEEZE to calculate the contribution to the diffraction
from the solvent region. SQUEEZE estimated a total count of 6889 electrons
per unit cell, and thereby produced a set of solvent-free diffraction
intensities. The final formula was calculated from the TGA results combined
with elemental analysis data.
;
_refine_diff_density_max 1.18
_refine_diff_density_min -0.55
_refine_diff_density_rms 0.07
_refine_ls_extinction_method none
_refine_ls_goodness_of_fit_ref 1.01
_refine_ls_hydrogen_treatment constr
_refine_ls_matrix_type full
_refine_ls_number_parameters 553
_refine_ls_number_reflns 18798
_refine_ls_number_restraints 488
_refine_ls_restrained_S_all 1.03
_refine_ls_R_factor_all 0.0812
_refine_ls_R_factor_gt 0.0649
_refine_ls_shift/su_max 0.003
_refine_ls_shift/su_mean 0.000
_refine_ls_structure_factor_coef Fsqd
_refine_ls_weighting_details 'calc w=1/[\s^2^(Fo^2^)+(0.126P)^2^] where P=(Fo^2^+2Fc^2^)/3'
_refine_ls_weighting_scheme calc
_refine_ls_wR_factor_gt 0.189
_refine_ls_wR_factor_ref 0.201
_reflns_number_gt 13280
_reflns_number_total 18798
_reflns_threshold_expression >2sigma(I)
_cod_data_source_file c3sc21769h.txt
_cod_data_source_block yyculg
_cod_original_cell_volume 43137(11)
_cod_database_code 1514430

loop_
_symmetry_equiv_pos_as_xyz
'x, y, z'
'-y, x, z'
'-x, -y, z'
'y, -x, z'
'x+1/2, y+1/2, z+1/2'
'-y+1/2, x+1/2, z+1/2'
'-x+1/2, -y+1/2, z+1/2'
'y+1/2, -x+1/2, z+1/2'
'-x, -y, -z'
'y, -x, -z'
'x, y, -z'
'-y, x, -z'
'-x+1/2, -y+1/2, -z+1/2'
'y+1/2, -x+1/2, -z+1/2'
'x+1/2, y+1/2, -z+1/2'
'-y+1/2, x+1/2, -z+1/2'

loop_
_atom_site_label
_atom_site_type_symbol
_atom_site_fract_x
_atom_site_fract_y
_atom_site_fract_z
_atom_site_U_iso_or_equiv
_atom_site_adp_type
_atom_site_occupancy
_atom_site_symmetry_multiplicity
_atom_site_calc_flag
_atom_site_refinement_flags
_atom_site_disorder_assembly
_atom_site_disorder_group
Cu1 Cu 0.637837(14) 0.301075(14) 0.831079(10) 0.03727(14) Uani 1 1 d U . .
Cu2 Cu 0.601955(13) 0.352284(13) 0.871961(10) 0.03622(14) Uani 1 1 d U . .
Cu3 Cu 0.750576(18) 0.04306(2) 0.5000 0.03433(16) Uani 1 2 d SU . .
Cu4 Cu 0.665412(18) 0.05754(2) 0.5000 0.03611(17) Uani 1 2 d SU . .
O5 O 0.58044(8) 0.30183(9) 0.81251(6) 0.0506(7) Uani 1 1 d U . .
O6 O 0.55298(8) 0.34936(9) 0.84463(6) 0.0496(7) Uani 1 1 d U . .
O7 O 0.39857(8) 0.37287(9) 0.84802(6) 0.0506(7) Uani 1 1 d U . .
O8 O 0.35572(8) 0.34832(9) 0.81152(6) 0.0524(7) Uani 1 1 d U . .
O9 O 0.81056(8) 0.19121(9) 0.64381(6) 0.0512(7) Uani 1 1 d U . .
O10 O 0.84251(8) 0.15353(9) 0.60754(6) 0.0502(7) Uani 1 1 d U . .
O11 O 0.67111(13) 0.25940(13) 0.80086(8) 0.0935(12) Uani 1 1 d U . .
O12 O 0.56662(13) 0.38952(12) 0.90514(7) 0.0854(12) Uani 1 1 d U . .
O13 O 0.68120(8) 0.09916(9) 0.53078(6) 0.0509(7) Uani 1 1 d U . .
O14 O 0.75305(8) 0.08784(9) 0.53039(6) 0.0481(7) Uani 1 1 d U . .
O15 O 0.33757(8) -0.01189(10) 0.53024(6) 0.0531(7) Uani 1 1 d U . .
O16 O 0.26575(8) -0.00129(9) 0.53066(6) 0.0531(7) Uani 1 1 d U . .
O17 O 0.59809(14) 0.0731(2) 0.5000 0.0982(18) Uani 1 2 d SU . .
O18 O 0.81964(15) 0.02969(16) 0.5000 0.122(3) Uani 1 2 d SU . .
O19 O 0.24553(8) 0.11865(9) 0.64253(6) 0.0511(7) Uani 1 1 d U . .
O20 O 0.20268(8) 0.08299(9) 0.61062(6) 0.0532(7) Uani 1 1 d U . .
C1 C 0.55082(12) 0.32475(13) 0.82270(9) 0.0453(9) Uani 1 1 d U . .
C2 C 0.50758(13) 0.32311(14) 0.80715(9) 0.0510(10) Uani 1 1 d U . .
C3 C 0.50360(14) 0.30246(16) 0.77991(11) 0.0660(13) Uani 1 1 d U . .
H3A H 0.5282 0.2903 0.7704 0.079 Uiso 1 1 calc R . .
C4 C 0.46323(14) 0.29989(18) 0.76697(11) 0.0728(13) Uani 1 1 d U . .
C5 C 0.42668(14) 0.31728(17) 0.78082(11) 0.0701(13) Uani 1 1 d U . .
H5A H 0.3991 0.3153 0.7717 0.084 Uiso 1 1 calc R . .
C6 C 0.43124(13) 0.33736(14) 0.80791(9) 0.0520(10) Uani 1 1 d U . .
C7 C 0.47179(12) 0.34085(12) 0.82069(9) 0.0445(9) Uani 1 1 d U . .
H7A H 0.4750 0.3557 0.8390 0.053 Uiso 1 1 calc R . .
C10 C 0.4829(3) 0.2370(3) 0.66529(18) 0.0530(19) Uiso 0.50 1 d PDU A 1
C11 C 0.5266(3) 0.2420(3) 0.65761(18) 0.0538(19) Uiso 0.50 1 d PDU A 1
H11B H 0.5447 0.2609 0.6687 0.065 Uiso 0.50 1 calc PR A 1
C12 C 0.5433(3) 0.2188(2) 0.63338(18) 0.0498(18) Uiso 0.50 1 d PDU A 1
C13 C 0.5157(3) 0.1905(2) 0.61695(19) 0.0509(18) Uiso 0.50 1 d PDU A 1
H13A H 0.5269 0.1747 0.6006 0.061 Uiso 0.50 1 calc PR A 1
C14 C 0.4725(3) 0.1860(3) 0.62485(19) 0.0551(19) Uiso 0.50 1 d PDU A 1
C15 C 0.4565(3) 0.2100(3) 0.64956(19) 0.060(2) Uiso 0.50 1 d PDU A 1
H15A H 0.4270 0.2072 0.6551 0.071 Uiso 0.50 1 calc PR A 1
C10' C 0.4853(3) 0.2157(3) 0.67542(19) 0.0541(19) Uiso 0.50 1 d PDU A 2
C11' C 0.5281(3) 0.2214(3) 0.66763(19) 0.055(2) Uiso 0.50 1 d PDU A 2
H11C H 0.5460 0.2408 0.6785 0.066 Uiso 0.50 1 calc PR A 2
C12' C 0.5449(3) 0.1982(3) 0.64363(19) 0.0550(19) Uiso 0.50 1 d PDU A 2
C13' C 0.5178(3) 0.1696(3) 0.6277(2) 0.062(2) Uiso 0.50 1 d PDU A 2
H13B H 0.5291 0.1542 0.6113 0.074 Uiso 0.50 1 calc PR A 2
C14' C 0.4760(3) 0.1641(3) 0.6357(2) 0.063(2) Uiso 0.50 1 d PDU A 2
C15' C 0.4596(3) 0.1873(3) 0.6595(2) 0.064(2) Uiso 0.50 1 d PDU A 2
H15B H 0.4302 0.1837 0.6650 0.076 Uiso 0.50 1 calc PR A 2
C16 C 0.4431(3) 0.1600(3) 0.6075(2) 0.058(2) Uiso 0.50 1 d PDU A 1
C17 C 0.4035(3) 0.1451(2) 0.61390(19) 0.0462(18) Uiso 0.50 1 d PDU A 1
H17B H 0.3870 0.1522 0.6310 0.055 Uiso 0.50 1 calc PR A 1
N7 N 0.4544(3) 0.1419(3) 0.5810(2) 0.085(2) Uiso 0.50 1 d PDU A 1
N8 N 0.4224(3) 0.1165(3) 0.5711(2) 0.076(2) Uiso 0.50 1 d PDU A 1
N9 N 0.3910(2) 0.1181(2) 0.59180(16) 0.0508(15) Uiso 0.50 1 d PDU A 1
C16' C 0.4478(3) 0.1383(3) 0.6179(2) 0.060(2) Uiso 0.50 1 d PDU A 2
C17' C 0.4047(3) 0.1271(3) 0.62256(19) 0.053(2) Uiso 0.50 1 d PDU A 2
H17C H 0.3863 0.1382 0.6376 0.063 Uiso 0.50 1 calc PR A 2
N7' N 0.4627(3) 0.1155(3) 0.5944(2) 0.084(2) Uiso 0.50 1 d PDU A 2
N8' N 0.4302(3) 0.0899(3) 0.5840(2) 0.088(2) Uiso 0.50 1 d PDU A 2
N9' N 0.3942(2) 0.0979(2) 0.60193(17) 0.0600(17) Uiso 0.50 1 d PDU A 2
C8 C 0.4882(3) 0.2756(2) 0.71495(19) 0.0481(18) Uiso 0.50 1 d PDU A 1
H8A H 0.5186 0.2766 0.7175 0.058 Uiso 0.50 1 calc PR A 1
C9 C 0.4667(3) 0.2592(2) 0.69145(19) 0.0503(18) Uiso 0.50 1 d PDU A 1
N4 N 0.4240(3) 0.2643(2) 0.6966(2) 0.077(2) Uiso 0.50 1 d PDU A 1
N5 N 0.4182(3) 0.2840(2) 0.72316(19) 0.072(2) Uiso 0.50 1 d PDU A 1
N6 N 0.4581(2) 0.2905(2) 0.73415(16) 0.0506(15) Uiso 0.50 1 d PDU A 1
C8' C 0.4902(3) 0.2592(2) 0.72343(18) 0.0468(18) Uiso 0.50 1 d PDU A 2
H8'A H 0.5204 0.2648 0.7245 0.056 Uiso 0.50 1 calc PR A 2
C9' C 0.4681(3) 0.2380(3) 0.7015(2) 0.0569(19) Uiso 0.50 1 d PDU A 2
N4' N 0.4250(3) 0.2362(2) 0.70799(19) 0.073(2) Uiso 0.50 1 d PDU A 2
N5' N 0.4198(3) 0.2567(3) 0.7344(2) 0.079(2) Uiso 0.50 1 d PDU A 2
N6' N 0.4589(2) 0.2705(2) 0.74337(16) 0.0512(16) Uiso 0.50 1 d PDU A 2
C32 C 0.6131(2) 0.1916(3) 0.60928(16) 0.0415(17) Uiso 0.50 1 d PDU A 1
H32A H 0.6032 0.1662 0.5996 0.050 Uiso 0.50 1 calc PR A 1
C36 C 0.5888(3) 0.2208(3) 0.62557(17) 0.0490(18) Uiso 0.50 1 d PDU A 1
N1 N 0.6539(2) 0.2073(2) 0.61030(13) 0.0395(14) Uiso 0.50 1 d PDU A 1
N2 N 0.6550(2) 0.2441(2) 0.62630(14) 0.0442(15) Uiso 0.50 1 d PDU A 1
N3 N 0.6158(2) 0.2520(2) 0.63533(15) 0.0510(16) Uiso 0.50 1 d PDU A 1
C32' C 0.6151(3) 0.1754(3) 0.61783(16) 0.0443(18) Uiso 0.50 1 d PDU A 2
H32B H 0.6060 0.1507 0.6069 0.053 Uiso 0.50 1 calc PR A 2
C36' C 0.5899(3) 0.2020(3) 0.63606(19) 0.0557(19) Uiso 0.50 1 d PDU A 2
N1' N 0.6548(2) 0.1924(2) 0.61934(14) 0.0446(15) Uiso 0.50 1 d PDU A 2
N2' N 0.6566(2) 0.2281(2) 0.63719(16) 0.0578(18) Uiso 0.50 1 d PDU A 2
N3' N 0.6170(2) 0.2339(2) 0.64755(16) 0.0607(18) Uiso 0.50 1 d PDU A 2
C18 C 0.35268(15) 0.0877(2) 0.59110(12) 0.0792(14) Uani 1 1 d U . .
C19 C 0.31741(14) 0.10058(18) 0.60824(11) 0.0750(14) Uani 1 1 d U A .
H19A H 0.3207 0.1214 0.6236 0.090 Uiso 1 1 calc R . .
C20 C 0.27713(13) 0.08219(14) 0.60229(10) 0.0535(10) Uani 1 1 d U . .
C21 C 0.27266(13) 0.05254(14) 0.57929(10) 0.0527(10) Uani 1 1 d U A .
H21A H 0.2450 0.0411 0.5746 0.063 Uiso 1 1 calc R . .
C22 C 0.30908(13) 0.03951(16) 0.56308(11) 0.0615(11) Uani 1 1 d U . .
C23 C 0.34908(15) 0.05779(19) 0.56904(11) 0.0807(15) Uani 1 1 d U A .
H23A H 0.3738 0.0495 0.5578 0.097 Uiso 1 1 calc R . .
C24 C 0.23886(12) 0.09557(13) 0.61989(9) 0.0476(9) Uani 1 1 d U A .
C25 C 0.76457(12) 0.14188(13) 0.57873(9) 0.0456(9) Uani 1 1 d U A .
H25A H 0.7895 0.1285 0.5705 0.055 Uiso 1 1 calc R . .
C26 C 0.76822(12) 0.16764(13) 0.60404(9) 0.0476(9) Uani 1 1 d U . .
C27 C 0.73179(13) 0.18814(15) 0.61613(10) 0.0592(11) Uani 1 1 d U A .
H27A H 0.7342 0.2055 0.6334 0.071 Uiso 1 1 calc R . .
C28 C 0.69200(13) 0.18247(16) 0.60221(10) 0.0604(11) Uani 1 1 d U . .
C29 C 0.68775(13) 0.15606(16) 0.57700(10) 0.0607(11) Uani 1 1 d U A .
H29A H 0.6603 0.1521 0.5679 0.073 Uiso 1 1 calc R . .
C30 C 0.72421(12) 0.13584(13) 0.56557(9) 0.0474(9) Uani 1 1 d U . .
C31 C 0.81054(12) 0.17154(12) 0.61970(9) 0.0443(9) Uani 1 1 d U . .
C33 C 0.71919(12) 0.10550(13) 0.54009(8) 0.0436(9) Uani 1 1 d U A .
C34 C 0.30344(13) 0.00557(14) 0.53898(9) 0.0495(9) Uani 1 1 d U A .
C35 C 0.39210(12) 0.35443(12) 0.82399(9) 0.0445(9) Uani 1 1 d U A .

loop_
_atom_site_aniso_label
_atom_site_aniso_U_11
_atom_site_aniso_U_22
_atom_site_aniso_U_33
_atom_site_aniso_U_23
_atom_site_aniso_U_13
_atom_site_aniso_U_12
Cu1 0.0371(2) 0.0372(2) 0.0375(3) -0.00865(19) 0.01148(19) -0.00412(18)
Cu2 0.0351(2) 0.0364(2) 0.0371(3) -0.00703(19) 0.01075(18) -0.00427(17)
Cu3 0.0289(3) 0.0462(4) 0.0279(3) 0.000 0.000 0.0036(2)
Cu4 0.0285(3) 0.0511(4) 0.0287(3) 0.000 0.000 0.0054(3)
O5 0.0410(14) 0.0603(17) 0.0505(16) -0.0183(14) 0.0005(12) 0.0023(12)
O6 0.0378(14) 0.0583(16) 0.0527(17) -0.0195(14) 0.0001(12) -0.0008(12)
O7 0.0423(14) 0.0630(17) 0.0466(16) -0.0223(14) -0.0015(12) 0.0078(12)
O8 0.0456(15) 0.0648(17) 0.0468(16) -0.0241(14) -0.0013(13) 0.0100(13)
O9 0.0390(14) 0.0630(17) 0.0515(17) -0.0199(14) 0.0051(12) 0.0002(12)
O10 0.0379(14) 0.0668(18) 0.0459(16) -0.0168(14) 0.0036(12) 0.0033(13)
O11 0.100(3) 0.096(3) 0.085(3) -0.049(2) 0.035(2) 0.011(2)
O12 0.122(3) 0.089(2) 0.0458(19) -0.0022(18) 0.0182(19) 0.054(2)
O13 0.0420(14) 0.0651(18) 0.0456(16) -0.0190(13) 0.0006(12) 0.0087(13)
O14 0.0396(14) 0.0636(17) 0.0409(15) -0.0154(13) 0.0041(12) 0.0060(12)
O15 0.0413(14) 0.0723(19) 0.0458(16) -0.0209(14) -0.0019(12) 0.0006(13)
O16 0.0402(14) 0.0680(18) 0.0510(17) -0.0253(14) 0.0005(13) 0.0002(13)
O17 0.032(2) 0.121(5) 0.142(5) 0.000 0.000 0.009(3)
O18 0.037(2) 0.053(3) 0.276(9) 0.000 0.000 0.010(2)
O19 0.0395(14) 0.0591(17) 0.0547(17) -0.0218(14) -0.0034(13) 0.0033(12)
O20 0.0417(14) 0.0562(16) 0.0616(18) -0.0250(14) 0.0035(13) -0.0001(12)
C1 0.0416(19) 0.048(2) 0.046(2) -0.0148(18) 0.0065(17) -0.0057(16)
C2 0.0432(19) 0.057(2) 0.053(2) -0.0213(19) 0.0043(18) -0.0055(17)
C3 0.042(2) 0.088(3) 0.067(3) -0.041(2) 0.006(2) -0.006(2)
C4 0.046(2) 0.103(3) 0.069(3) -0.056(2) 0.004(2) -0.007(2)
C5 0.041(2) 0.101(3) 0.068(3) -0.045(3) 0.004(2) -0.004(2)
C6 0.046(2) 0.061(2) 0.050(2) -0.0219(19) 0.0030(18) -0.0010(18)
C7 0.046(2) 0.046(2) 0.042(2) -0.0097(17) 0.0075(17) -0.0028(16)
C18 0.046(2) 0.113(3) 0.078(3) -0.048(3) 0.003(2) -0.003(2)
C19 0.043(2) 0.108(4) 0.075(3) -0.053(3) 0.000(2) 0.000(2)
C20 0.0415(19) 0.064(2) 0.055(2) -0.016(2) -0.0011(18) -0.0013(18)
C21 0.044(2) 0.058(2) 0.056(2) -0.022(2) -0.0007(18) -0.0032(18)
C22 0.045(2) 0.079(3) 0.061(3) -0.031(2) -0.0045(19) 0.001(2)
C23 0.045(2) 0.126(4) 0.071(3) -0.054(3) 0.005(2) -0.003(2)
C24 0.0412(19) 0.047(2) 0.055(2) -0.0121(18) -0.0037(18) 0.0045(16)
C25 0.0410(19) 0.055(2) 0.041(2) -0.0070(17) 0.0056(17) 0.0007(17)
C26 0.0384(18) 0.055(2) 0.049(2) -0.0108(18) 0.0093(17) -0.0015(17)
C27 0.041(2) 0.075(3) 0.062(3) -0.030(2) 0.0042(19) -0.0053(19)
C28 0.0375(19) 0.080(3) 0.064(3) -0.027(2) 0.0067(18) 0.0022(19)
C29 0.040(2) 0.078(3) 0.064(3) -0.024(2) 0.001(2) 0.004(2)
C30 0.0389(19) 0.059(2) 0.044(2) -0.0104(18) 0.0048(16) 0.0043(17)
C31 0.0376(18) 0.046(2) 0.049(2) -0.0061(18) 0.0036(17) -0.0021(16)
C33 0.0408(19) 0.057(2) 0.0328(19) -0.0043(17) -0.0011(16) 0.0074(17)
C34 0.046(2) 0.064(2) 0.038(2) -0.0108(18) 0.0018(17) -0.0001(18)
C35 0.0428(19) 0.047(2) 0.044(2) -0.0135(17) -0.0029(17) 0.0064(16)

loop_
_atom_type_symbol
_atom_type_description
_atom_type_scat_dispersion_real
_atom_type_scat_dispersion_imag
_atom_type_scat_source
C C 0.0032 0.0015 'International Tables Vol C Tables 4.2.6.8 and 6.1.1.4'
H H 0.0000 0.0000 'International Tables Vol C Tables 4.2.6.8 and 6.1.1.4'
N N 0.0060 0.0030 'International Tables Vol C Tables 4.2.6.8 and 6.1.1.4'
O O 0.0108 0.0057 'International Tables Vol C Tables 4.2.6.8 and 6.1.1.4'
Cu Cu 0.3483 1.2194 'International Tables Vol C Tables 4.2.6.8 and 6.1.1.4'

loop_
_geom_angle_atom_site_label_1
_geom_angle_atom_site_label_2
_geom_angle_atom_site_label_3
_geom_angle
_geom_angle_site_symmetry_1
_geom_angle_site_symmetry_3
O8 Cu1 O19 167.42(11) 2_655 14_556
O8 Cu1 O5 89.72(12) 2_655 .
O19 Cu1 O5 89.67(12) 14_556 .
O8 Cu1 O9 88.71(13) 2_655 13_656
O19 Cu1 O9 89.15(12) 14_556 13_656
O5 Cu1 O9 167.36(11) . 13_656
O8 Cu1 O11 97.35(14) 2_655 .
O19 Cu1 O11 95.13(14) 14_556 .
O5 Cu1 O11 99.80(14) . .
O9 Cu1 O11 92.84(14) 13_656 .
O8 Cu1 Cu2 83.68(8) 2_655 .
O19 Cu1 Cu2 83.75(8) 14_556 .
O5 Cu1 Cu2 84.95(8) . .
O9 Cu1 Cu2 82.42(8) 13_656 .
O11 Cu1 Cu2 175.13(12) . .
O7 Cu2 O6 89.66(13) 2_655 .
O7 Cu2 O10 88.78(12) 2_655 13_656
O6 Cu2 O10 166.57(11) . 13_656
O7 Cu2 O20 167.04(11) 2_655 14_556
O6 Cu2 O20 88.91(12) . 14_556
O10 Cu2 O20 89.63(13) 13_656 14_556
O7 Cu2 O12 101.07(13) 2_655 .
O6 Cu2 O12 93.95(13) . .
O10 Cu2 O12 99.44(13) 13_656 .
O20 Cu2 O12 91.88(13) 14_556 .
O7 Cu2 Cu1 83.53(8) 2_655 .
O6 Cu2 Cu1 81.90(8) . .
O10 Cu2 Cu1 84.67(8) 13_656 .
O20 Cu2 Cu1 83.51(8) 14_556 .
O12 Cu2 Cu1 173.83(12) . .
O14 Cu3 O14 89.33(17) . 11_556
O14 Cu3 O16 167.12(11) . 9_656
O14 Cu3 O16 88.98(12) 11_556 9_656
O14 Cu3 O16 88.98(12) . 3_655
O14 Cu3 O16 167.12(11) 11_556 3_655
O16 Cu3 O16 89.82(18) 9_656 3_655
O14 Cu3 O18 95.53(12) . .
O14 Cu3 O18 95.53(12) 11_556 .
O16 Cu3 O18 97.33(12) 9_656 .
O16 Cu3 O18 97.33(12) 3_655 .
O14 Cu3 Cu4 85.39(8) . .
O14 Cu3 Cu4 85.39(8) 11_556 .
O16 Cu3 Cu4 81.75(8) 9_656 .
O16 Cu3 Cu4 81.75(8) 3_655 .
O18 Cu3 Cu4 178.69(13) . .
O13 Cu4 O13 90.48(18) . 11_556
O13 Cu4 O15 167.83(11) . 9_656
O13 Cu4 O15 89.54(13) 11_556 9_656
O13 Cu4 O15 89.54(13) . 3_655
O13 Cu4 O15 167.83(11) 11_556 3_655
O15 Cu4 O15 87.90(18) 9_656 3_655
O13 Cu4 O17 95.46(14) . .
O13 Cu4 O17 95.46(14) 11_556 .
O15 Cu4 O17 96.66(14) 9_656 .
O15 Cu4 O17 96.66(14) 3_655 .
O13 Cu4 Cu3 82.19(8) . .
O13 Cu4 Cu3 82.19(8) 11_556 .
O15 Cu4 Cu3 85.75(8) 9_656 .
O15 Cu4 Cu3 85.75(8) 3_655 .
O17 Cu4 Cu3 176.64(17) . .
C1 O5 Cu1 120.9(2) . .
C1 O6 Cu2 124.7(3) . .
C35 O7 Cu2 123.2(2) . 4_565
C35 O8 Cu1 122.2(2) . 4_565
C31 O9 Cu1 124.1(2) . 13_656
C31 O10 Cu2 121.5(3) . 13_656
C33 O13 Cu4 124.8(2) . .
C33 O14 Cu3 121.3(2) . .
C34 O15 Cu4 119.3(3) . 9_656
C34 O16 Cu3 124.6(3) . 9_656
C24 O19 Cu1 122.8(2) . 16_546
C24 O20 Cu2 123.1(2) . 16_546
O5 C1 O6 126.8(4) . .
O5 C1 C2 117.4(3) . .
O6 C1 C2 115.8(3) . .
C7 C2 C3 120.2(4) . .
C7 C2 C1 119.5(3) . .
C3 C2 C1 120.3(4) . .
C4 C3 C2 118.7(4) . .
C3 C4 C5 121.3(4) . .
C3 C4 N6' 116.3(5) . .
C5 C4 N6' 120.7(5) . .
C3 C4 N6 121.3(5) . .
C5 C4 N6 115.1(5) . .
C6 C5 C4 119.1(4) . .
C5 C6 C7 119.8(4) . .
C5 C6 C35 120.2(4) . .
C7 C6 C35 120.0(3) . .
C2 C7 C6 120.8(4) . .
C15 C10 C11 120.9(9) . .
C15 C10 C9 120.3(8) . .
C11 C10 C9 118.6(8) . .
C10 C11 C12 119.2(8) . .
C11 C12 C13 119.8(8) . .
C11 C12 C36 121.4(8) . .
C13 C12 C36 118.7(8) . .
C14 C13 C12 120.2(8) . .
C13 C14 C15 118.8(8) . .
C13 C14 C16 121.5(8) . .
C15 C14 C16 119.6(8) . .
C10 C15 C14 121.1(9) . .
C11' C10' C15' 120.0(9) . .
C11' C10' C9' 119.5(8) . .
C15' C10' C9' 120.4(8) . .
C10' C11' C12' 119.2(9) . .
C11' C12' C13' 119.5(8) . .
C11' C12' C36' 120.0(8) . .
C13' C12' C36' 120.4(8) . .
C14' C13' C12' 120.9(9) . .
C13' C14' C15' 119.1(9) . .
C13' C14' C16' 120.4(9) . .
C15' C14' C16' 120.2(9) . .
C10' C15' C14' 121.4(9) . .
C17 C16 N7 106.1(8) . .
C17 C16 C14 130.7(9) . .
N7 C16 C14 122.9(9) . .
C16 C17 N9 108.5(8) . .
N8 N7 C16 110.2(9) . .
N7 N8 N9 106.3(8) . .
N8 N9 C17 108.9(7) . .
N8 N9 C18 121.9(7) . .
C17 N9 C18 128.5(7) . .
N7' C16' C17' 108.4(9) . .
N7' C16' C14' 121.5(9) . .
C17' C16' C14' 129.6(9) . .
N9' C17' C16' 107.2(8) . .
C16' N7' N8' 108.6(9) . .
N7' N8' N9' 106.8(9) . .
C17' N9' N8' 109.1(8) . .
C17' N9' C18 128.0(7) . .
N8' N9' C18 119.1(7) . .
C9 C8 N6 107.0(8) . .
C8 C9 N4 107.4(8) . .
C8 C9 C10 130.3(8) . .
N4 C9 C10 122.2(8) . .
C9 N4 N5 109.5(8) . .
N6 N5 N4 105.8(8) . .
N5 N6 C8 110.2(7) . .
N5 N6 C4 119.0(6) . .
C8 N6 C4 128.2(6) . .
N6' C8' C9' 104.1(8) . .
N4' C9' C8' 110.6(8) . .
N4' C9' C10' 120.5(8) . .
C8' C9' C10' 128.7(8) . .
N5' N4' C9' 106.5(8) . .
N6' N5' N4' 107.7(8) . .
N5' N6' C8' 111.0(7) . .
N5' N6' C4 121.2(7) . .
C8' N6' C4 126.6(7) . .
N1 C32 C36 104.7(7) . .
N3 C36 C32 107.7(7) . .
N3 C36 C12 123.5(8) . .
C32 C36 C12 128.7(8) . .
N2 N1 C32 110.2(6) . .
N2 N1 C28 124.0(6) . .
C32 N1 C28 124.0(6) . .
N3 N2 N1 107.5(6) . .
N2 N3 C36 109.9(7) . .
N1' C32' C36' 104.4(7) . .
N3' C36' C32' 107.4(8) . .
N3' C36' C12' 123.5(8) . .
C32' C36' C12' 129.0(8) . .
C32' N1' N2' 112.7(7) . .
C32' N1' C28 129.1(6) . .
N2' N1' C28 117.5(6) . .
N3' N2' N1' 106.2(7) . .
N2' N3' C36' 109.2(7) . .
C23 C18 C19 122.3(4) . .
C23 C18 N9' 118.7(5) . .
C19 C18 N9' 117.1(5) . .
C23 C18 N9 120.1(5) . .
C19 C18 N9 115.0(5) . .
C18 C19 C20 118.4(4) . .
C21 C20 C19 120.1(4) . .
C21 C20 C24 120.2(4) . .
C19 C20 C24 119.7(4) . .
C20 C21 C22 119.9(4) . .
C23 C22 C21 119.9(4) . .
C23 C22 C34 121.5(4) . .
C21 C22 C34 118.6(4) . .
C18 C23 C22 119.4(4) . .
O20 C24 O19 126.1(4) . .
O20 C24 C20 116.5(3) . .
O19 C24 C20 117.4(3) . .
C30 C25 C26 119.8(4) . .
C25 C26 C27 120.7(4) . .
C25 C26 C31 120.3(3) . .
C27 C26 C31 118.9(4) . .
C28 C27 C26 118.5(4) . .
C27 C28 C29 121.4(4) . .
C27 C28 N1' 116.3(4) . .
C29 C28 N1' 119.4(4) . .
C27 C28 N1 122.5(4) . .
C29 C28 N1 115.7(4) . .
C30 C29 C28 119.1(4) . .
C29 C30 C25 120.6(4) . .
C29 C30 C33 119.0(4) . .
C25 C30 C33 120.3(3) . .
O9 C31 O10 126.5(4) . .
O9 C31 C26 116.9(3) . .
O10 C31 C26 116.5(3) . .
O14 C33 O13 126.2(4) . .
O14 C33 C30 117.0(3) . .
O13 C33 C30 116.8(3) . .
O16 C34 O15 128.5(4) . .
O16 C34 C22 116.2(4) . .
O15 C34 C22 115.3(4) . .
O7 C35 O8 126.7(3) . .
O7 C35 C6 116.9(3) . .
O8 C35 C6 116.5(3) . .

loop_
_geom_bond_atom_site_label_1
_geom_bond_atom_site_label_2
_geom_bond_distance
_geom_bond_site_symmetry_2
Cu1 O8 1.954(3) 2_655
Cu1 O19 1.961(3) 14_556
Cu1 O5 1.963(3) .
Cu1 O9 1.971(3) 13_656
Cu1 O11 2.140(3) .
Cu1 Cu2 2.6720(6) .
Cu2 O7 1.955(3) 2_655
Cu2 O6 1.955(3) .
Cu2 O10 1.959(3) 13_656
Cu2 O20 1.962(3) 14_556
Cu2 O12 2.182(3) .
Cu3 O14 1.950(3) .
Cu3 O14 1.950(3) 11_556
Cu3 O16 1.958(3) 9_656
Cu3 O16 1.958(3) 3_655
Cu3 O18 2.176(4) .
Cu3 Cu4 2.6716(9) .
Cu4 O13 1.955(3) .
Cu4 O13 1.955(3) 11_556
Cu4 O15 1.965(3) 9_656
Cu4 O15 1.965(3) 3_655
Cu4 O17 2.137(4) .
O5 C1 1.247(4) .
O6 C1 1.249(4) .
O7 C35 1.241(4) .
O7 Cu2 1.955(3) 4_565
O8 C35 1.272(4) .
O8 Cu1 1.954(3) 4_565
O9 C31 1.246(5) .
O9 Cu1 1.971(3) 13_656
O10 C31 1.260(4) .
O10 Cu2 1.959(3) 13_656
O13 C33 1.263(4) .
O14 C33 1.260(4) .
O15 C34 1.250(5) .
O15 Cu4 1.965(3) 9_656
O16 C34 1.243(5) .
O16 Cu3 1.958(3) 9_656
O19 C24 1.263(5) .
O19 Cu1 1.961(3) 16_546
O20 C24 1.256(5) .
O20 Cu2 1.962(3) 16_546
C1 C2 1.511(5) .
C2 C7 1.378(5) .
C2 C3 1.390(6) .
C3 C4 1.381(6) .
C4 C5 1.399(6) .
C4 N6' 1.406(8) .
C4 N6 1.517(8) .
C5 C6 1.378(6) .
C6 C7 1.384(6) .
C6 C35 1.507(5) .
C10 C15 1.366(12) .
C10 C11 1.406(12) .
C10 C9 1.452(12) .
C11 C12 1.406(12) .
C12 C13 1.430(12) .
C12 C36 1.452(12) .
C13 C14 1.388(12) .
C14 C15 1.428(13) .
C14 C16 1.442(13) .
C10' C11' 1.381(12) .
C10' C15' 1.384(13) .
C10' C9' 1.464(13) .
C11' C12' 1.399(12) .
C12' C13' 1.412(13) .
C12' C36' 1.436(12) .
C13' C14' 1.354(13) .
C14' C15' 1.390(13) .
C14' C16' 1.427(13) .
C16 C17 1.340(12) .
C16 N7 1.367(13) .
C17 N9 1.357(11) .
N7 N8 1.339(12) .
N8 N9 1.348(11) .
N9 C18 1.511(8) .
C16' N7' 1.353(13) .
C16' C17' 1.393(12) .
C17' N9' 1.337(11) .
N7' N8' 1.362(12) .
N8' N9' 1.398(12) .
N9' C18 1.409(9) .
C8 C9 1.350(12) .
C8 N6 1.352(11) .
C9 N4 1.352(12) .
N4 N5 1.354(12) .
N5 N6 1.343(11) .
C8' N6' 1.367(11) .
C8' C9' 1.369(12) .
C9' N4' 1.366(12) .
N4' N5' 1.360(12) .
N5' N6' 1.343(11) .
C32 N1 1.352(10) .
C32 C36 1.385(11) .
C36 N3 1.349(11) .
N1 N2 1.349(9) .
N1 C28 1.453(7) .
N2 N3 1.301(9) .
C32' N1' 1.340(10) .
C32' C36' 1.401(12) .
C36' N3' 1.395(11) .
N1' N2' 1.367(10) .
N1' C28 1.419(8) .
N2' N3' 1.324(10) .
C18 C23 1.363(6) .
C18 C19 1.395(6) .
C19 C20 1.395(6) .
C20 C21 1.391(6) .
C20 C24 1.484(6) .
C21 C22 1.402(6) .
C22 C23 1.386(6) .
C22 C34 1.521(6) .
C25 C30 1.395(5) .
C25 C26 1.397(5) .
C26 C27 1.403(5) .
C26 C31 1.492(5) .
C27 C28 1.393(6) .
C28 C29 1.406(6) .
C29 C30 1.389(5) .
C30 C33 1.492(5) .

loop_
_platon_squeeze_void_nr
_platon_squeeze_void_average_x
_platon_squeeze_void_average_y
_platon_squeeze_void_average_z
_platon_squeeze_void_volume
_platon_squeeze_void_count_electrons
_platon_squeeze_void_content
1 -0.002 -0.014 -0.004 31876 6889 ' '
